data_7058582
loop_
_publ_author_name
'Zechel, Filip'
'Schwendt, Peter'
'Gyepes, R\'obert'
'\<Simunek, J\'an'
'Tatiersky, Jozef'
'Krivosudsky, Lukas'

_publ_section_title
;
 Vanadium(V) complexes of mandelic acid
;
_journal_name_full 'New Journal of Chemistry'
_journal_paper_doi 10.1039/C9NJ02275A
_journal_year 2019
_chemical_formula_moiety 'C16 H12 O10 V2, 2(C24 H20 P), 2(C3 H6 O), 2(H2 O)'
_chemical_formula_sum 'C70 H68 O14 P2 V2'
_chemical_formula_weight 1297.06
_space_group_crystal_system triclinic
_space_group_IT_number 2
_space_group_name_Hall '-P 1'
_space_group_name_H-M_alt 'P -1'
_symmetry_space_group_name_Hall '-P 1'
_symmetry_space_group_name_H-M 'P -1'
_atom_sites_solution_hydrogens mixed
_atom_sites_solution_primary direct
_audit_creation_method SHELXL-2018/3
_audit_update_record
;
2019-04-23 deposited with the CCDC.    2019-07-05 downloaded from the CCDC.
;
_cell_angle_alpha 74.534(2)
_cell_angle_beta 82.6910(10)
_cell_angle_gamma 71.7350(10)
_cell_formula_units_Z 1
_cell_length_a 10.8560(3)
_cell_length_b 11.7821(4)
_cell_length_c 13.1551(4)
_cell_measurement_reflns_used 9410
_cell_measurement_temperature 150(2)
_cell_measurement_theta_max 29.0635
_cell_measurement_theta_min 2.2935
_cell_volume 1538.24(8)
_computing_structure_refinement 'SHELXL-2018/3 (Sheldrick, 2018)'
_computing_structure_solution 'SHELXT 2014/5 (Sheldrick, 2014)'
_diffrn_ambient_temperature 150(2)
_diffrn_measured_fraction_theta_full 1.000
_diffrn_measured_fraction_theta_max 0.996
_diffrn_measurement_device_type 'Nonius KappaCCD with Bruker APEXII detector'
_diffrn_radiation_type MoK\a
_diffrn_radiation_wavelength 0.71073
_diffrn_reflns_av_R_equivalents 0.0227
_diffrn_reflns_av_unetI/netI 0.0126
_diffrn_reflns_Laue_measured_fraction_full 1.000
_diffrn_reflns_Laue_measured_fraction_max 0.996
_diffrn_reflns_limit_h_max 14
_diffrn_reflns_limit_h_min -14
_diffrn_reflns_limit_k_max 16
_diffrn_reflns_limit_k_min -16
_diffrn_reflns_limit_l_max 18
_diffrn_reflns_limit_l_min -18
_diffrn_reflns_number 75879
_diffrn_reflns_point_group_measured_fraction_full 1.000
_diffrn_reflns_point_group_measured_fraction_max 0.996
_diffrn_reflns_theta_full 25.242
_diffrn_reflns_theta_max 29.232
_diffrn_reflns_theta_min 1.608
_exptl_absorpt_coefficient_mu 0.424
_exptl_absorpt_correction_T_max 0.82
_exptl_absorpt_correction_T_min 0.76
_exptl_absorpt_correction_type multi-scan
_exptl_absorpt_process_details
;
SADABS-2016/2 - Bruker AXS area detector scaling and absorption correction
;
_exptl_crystal_colour colourless
_exptl_crystal_density_diffrn 1.400
_exptl_crystal_description prism
_exptl_crystal_F_000 676
_exptl_crystal_size_max 0.968
_exptl_crystal_size_mid 0.428
_exptl_crystal_size_min 0.276
_refine_diff_density_max 0.397
_refine_diff_density_min -0.327
_refine_diff_density_rms 0.049
_refine_ls_extinction_method none
_refine_ls_goodness_of_fit_ref 1.028
_refine_ls_hydrogen_treatment constr
_refine_ls_matrix_type full
_refine_ls_number_parameters 399
_refine_ls_number_reflns 8321
_refine_ls_number_restraints 0
_refine_ls_restrained_S_all 1.028
_refine_ls_R_factor_all 0.0329
_refine_ls_R_factor_gt 0.0284
_refine_ls_shift/su_max 0.001
_refine_ls_shift/su_mean 0.000
_refine_ls_structure_factor_coef Fsqd
_refine_ls_weighting_details 'w=1/[\s^2^(Fo^2^)+(0.0360P)^2^+0.8523P] where P=(Fo^2^+2Fc^2^)/3'
_refine_ls_weighting_scheme calc
_refine_ls_wR_factor_gt 0.0747
_refine_ls_wR_factor_ref 0.0784
_reflns_Friedel_coverage 0.000
_reflns_number_gt 7496
_reflns_number_total 8321
_reflns_threshold_expression 'I > 2\s(I)'
_cod_data_source_file c9nj02275a2.cif
_cod_data_source_block fz5157
_cod_depositor_comments
;
The following automatic conversions were performed:

'_exptl_absorpt_correction_type' value 'Multi-Scan' changed to
'multi-scan' according to
/home/data/users/saulius/crontab/automatic-downloads/rss-feeds/RSC/lib/dictionaries/cif_core.dic
dictionary named 'cif_core.dic' version 2.4.2 from 2011-04-26.

Automatic conversion script
Id: cif_fix_values 4973 2017-02-22 13:04:09Z antanas 
;
_cod_database_code 7058582
_shelx_shelxl_version_number 2018/3
_shelx_space_group_comment
;
The symmetry employed for this shelxl refinement is uniquely defined
by the following loop, which should always be used as a source of
symmetry information in preference to the above space-group names.
They are only intended as comments.
;
_shelx_estimated_absorpt_t_min 0.684
_shelx_estimated_absorpt_t_max 0.892

loop_
_space_group_symop_operation_xyz
'x, y, z'
'-x, -y, -z'

loop_
_atom_site_label
_atom_site_type_symbol
_atom_site_fract_x
_atom_site_fract_y
_atom_site_fract_z
_atom_site_U_iso_or_equiv
_atom_site_adp_type
_atom_site_occupancy
_atom_site_site_symmetry_order
_atom_site_calc_flag
_atom_site_refinement_flags_posn
_atom_site_refinement_flags_adp
V1 V 0.51730(2) 0.50808(2) 0.37337(2) 0.01406(5) Uani 1 1 d . .
O1 O 0.64673(9) 0.54404(9) 0.31835(7) 0.02480(19) Uani 1 1 d . .
O2 O 0.39932(9) 0.57990(9) 0.29386(7) 0.02334(18) Uani 1 1 d . .
O3 O 0.53765(8) 0.39410(7) 0.52034(6) 0.01670(15) Uani 1 1 d . .
O4 O 0.54953(8) 0.34334(8) 0.34709(7) 0.02151(17) Uani 1 1 d . .
O5 O 0.59741(10) 0.14062(9) 0.41027(8) 0.0282(2) Uani 1 1 d . .
C1 C 0.58225(11) 0.26604(10) 0.53118(9) 0.0172(2) Uani 1 1 d . .
H1 H 0.524174 0.225633 0.583429 0.021 Uiso 1 1 calc R U
C2 C 0.57571(11) 0.24471(11) 0.42203(9) 0.0190(2) Uani 1 1 d . .
C3 C 0.72126(11) 0.20824(11) 0.56316(9) 0.0171(2) Uani 1 1 d . .
C4 C 0.76032(12) 0.08708(11) 0.62171(10) 0.0229(2) Uani 1 1 d . .
H4 H 0.697366 0.044851 0.649953 0.027 Uiso 1 1 calc R U
C5 C 0.89114(13) 0.02714(12) 0.63928(12) 0.0286(3) Uani 1 1 d . .
H5 H 0.917340 -0.056159 0.678482 0.034 Uiso 1 1 calc R U
C6 C 0.98294(13) 0.08866(13) 0.59976(11) 0.0285(3) Uani 1 1 d . .
H6 H 1.072435 0.047314 0.610426 0.034 Uiso 1 1 calc R U
C7 C 0.94394(12) 0.21085(14) 0.54453(11) 0.0271(3) Uani 1 1 d . .
H7 H 1.006703 0.253945 0.518982 0.033 Uiso 1 1 calc R U
C8 C 0.81350(12) 0.27073(12) 0.52630(10) 0.0222(2) Uani 1 1 d . .
H8 H 0.787354 0.354620 0.488524 0.027 Uiso 1 1 calc R U
P1 P 0.14001(3) 0.41659(3) 0.20892(2) 0.01376(6) Uani 1 1 d . .
C9 C 0.27545(10) 0.40746(10) 0.11581(8) 0.01518(19) Uani 1 1 d . .
C10 C 0.40095(11) 0.34121(11) 0.14668(9) 0.0187(2) Uani 1 1 d . .
H10 H 0.417378 0.304029 0.219078 0.022 Uiso 1 1 calc R U
C11 C 0.50197(12) 0.33013(12) 0.07022(11) 0.0236(2) Uani 1 1 d . .
H11 H 0.588028 0.285191 0.090523 0.028 Uiso 1 1 calc R U
C12 C 0.47816(12) 0.38400(12) -0.03516(10) 0.0239(2) Uani 1 1 d . .
H12 H 0.547700 0.374625 -0.086904 0.029 Uiso 1 1 calc R U
C13 C 0.35330(13) 0.45170(13) -0.06586(9) 0.0243(2) Uani 1 1 d . .
H13 H 0.337635 0.489133 -0.138341 0.029 Uiso 1 1 calc R U
C14 C 0.25181(12) 0.46456(12) 0.00918(9) 0.0210(2) Uani 1 1 d . .
H14 H 0.166428 0.511870 -0.011383 0.025 Uiso 1 1 calc R U
C15 C 0.04983(11) 0.57508(10) 0.19689(8) 0.0160(2) Uani 1 1 d . .
C16 C -0.08515(11) 0.61671(12) 0.19281(9) 0.0211(2) Uani 1 1 d . .
H16 H -0.132598 0.561811 0.191275 0.025 Uiso 1 1 calc R U
C17 C -0.14930(13) 0.73924(13) 0.19101(10) 0.0274(3) Uani 1 1 d . .
H17 H -0.241119 0.768416 0.187392 0.033 Uiso 1 1 calc R U
C18 C -0.08104(14) 0.81921(12) 0.19443(10) 0.0288(3) Uani 1 1 d . .
H18 H -0.126064 0.902555 0.194463 0.035 Uiso 1 1 calc R U
C19 C 0.05327(14) 0.77784(12) 0.19782(10) 0.0259(3) Uani 1 1 d . .
H19 H 0.100027 0.833129 0.199804 0.031 Uiso 1 1 calc R U
C20 C 0.11959(12) 0.65610(11) 0.19834(9) 0.0202(2) Uani 1 1 d . .
H20 H 0.211639 0.628072 0.199669 0.024 Uiso 1 1 calc R U
C21 C 0.04004(10) 0.33183(10) 0.18365(9) 0.0161(2) Uani 1 1 d . .
C22 C 0.07000(11) 0.27380(12) 0.10067(9) 0.0206(2) Uani 1 1 d . .
H22 H 0.144326 0.278898 0.055076 0.025 Uiso 1 1 calc R U
C23 C -0.00952(13) 0.20823(13) 0.08482(10) 0.0253(3) Uani 1 1 d . .
H23 H 0.010504 0.168879 0.027940 0.030 Uiso 1 1 calc R U
C24 C -0.11745(12) 0.19989(12) 0.15118(11) 0.0249(2) Uani 1 1 d . .
H24 H -0.171463 0.155227 0.139634 0.030 Uiso 1 1 calc R U
C25 C -0.14682(12) 0.25655(13) 0.23439(11) 0.0268(3) Uani 1 1 d . .
H25 H -0.220941 0.250590 0.279998 0.032 Uiso 1 1 calc R U
C26 C -0.06845(12) 0.32200(12) 0.25142(10) 0.0230(2) Uani 1 1 d . .
H26 H -0.088357 0.360163 0.309032 0.028 Uiso 1 1 calc R U
C27 C 0.19258(10) 0.34830(10) 0.34090(8) 0.0155(2) Uani 1 1 d . .
C28 C 0.24658(11) 0.22053(11) 0.36907(9) 0.0195(2) Uani 1 1 d . .
H28 H 0.255256 0.173466 0.318718 0.023 Uiso 1 1 calc R U
C29 C 0.28750(12) 0.16249(12) 0.47062(10) 0.0223(2) Uani 1 1 d . .
H29 H 0.324977 0.075711 0.489924 0.027 Uiso 1 1 calc R U
C30 C 0.27341(12) 0.23177(12) 0.54370(9) 0.0227(2) Uani 1 1 d . .
H30 H 0.299965 0.191866 0.613641 0.027 Uiso 1 1 calc R U
C31 C 0.22105(13) 0.35861(13) 0.51601(9) 0.0242(2) Uani 1 1 d . .
H31 H 0.213038 0.405233 0.566591 0.029 Uiso 1 1 calc R U
C32 C 0.18009(12) 0.41791(11) 0.41404(9) 0.0204(2) Uani 1 1 d . .
H32 H 0.144062 0.504870 0.394706 0.024 Uiso 1 1 calc R U
O0AA O 0.39165(14) 1.06565(11) 0.12834(12) 0.0505(3) Uani 1 1 d . .
C33 C 0.39140(13) 0.96898(13) 0.11310(11) 0.0287(3) Uani 1 1 d . .
C34 C 0.47926(15) 0.84939(14) 0.16801(13) 0.0344(3) Uani 1 1 d . .
H34A H 0.527182 0.863033 0.219744 0.052 Uiso 1 1 calc R U
H34B H 0.540715 0.812295 0.116241 0.052 Uiso 1 1 calc R U
H34C H 0.427838 0.793960 0.204283 0.052 Uiso 1 1 calc R U
C35 C 0.30276(17) 0.96475(18) 0.03661(14) 0.0429(4) Uani 1 1 d . .
H35A H 0.241387 0.920447 0.074618 0.064 Uiso 1 1 calc R U
H35B H 0.354163 0.922162 -0.016345 0.064 Uiso 1 1 calc R U
H35C H 0.254747 1.048862 0.001516 0.064 Uiso 1 1 calc R U
O1AA O 0.63315(12) 0.03987(11) 0.23544(9) 0.0404(3) Uani 1 1 d . .
H7A H 0.617999 0.073015 0.284218 0.061 Uiso 1 1 d R U
H7B H 0.561999 0.049015 0.216018 0.061 Uiso 1 1 d R U

loop_
_atom_site_aniso_label
_atom_site_aniso_U_11
_atom_site_aniso_U_22
_atom_site_aniso_U_33
_atom_site_aniso_U_23
_atom_site_aniso_U_13
_atom_site_aniso_U_12
V1 0.01219(9) 0.02047(10) 0.00891(8) -0.00427(7) -0.00059(6) -0.00328(7)
O1 0.0216(4) 0.0398(5) 0.0183(4) -0.0120(4) 0.0049(3) -0.0145(4)
O2 0.0220(4) 0.0284(5) 0.0177(4) -0.0035(3) -0.0079(3) -0.0036(3)
O3 0.0189(4) 0.0167(4) 0.0116(3) -0.0043(3) -0.0006(3) -0.0005(3)
O4 0.0236(4) 0.0245(4) 0.0167(4) -0.0090(3) -0.0045(3) -0.0028(3)
O5 0.0323(5) 0.0248(5) 0.0308(5) -0.0133(4) -0.0038(4) -0.0068(4)
C1 0.0155(5) 0.0183(5) 0.0164(5) -0.0050(4) 0.0000(4) -0.0027(4)
C2 0.0144(5) 0.0238(6) 0.0204(5) -0.0092(4) -0.0007(4) -0.0045(4)
C3 0.0159(5) 0.0201(5) 0.0156(5) -0.0073(4) -0.0010(4) -0.0029(4)
C4 0.0222(6) 0.0186(5) 0.0277(6) -0.0053(5) -0.0045(5) -0.0048(4)
C5 0.0268(6) 0.0213(6) 0.0352(7) -0.0073(5) -0.0112(5) 0.0007(5)
C6 0.0181(5) 0.0352(7) 0.0309(7) -0.0135(6) -0.0065(5) 0.0008(5)
C7 0.0177(6) 0.0384(7) 0.0257(6) -0.0070(5) -0.0009(5) -0.0095(5)
C8 0.0195(5) 0.0257(6) 0.0200(5) -0.0028(4) -0.0012(4) -0.0068(5)
P1 0.01296(12) 0.01703(13) 0.01082(12) -0.00376(9) -0.00120(9) -0.00311(10)
C9 0.0143(5) 0.0184(5) 0.0134(5) -0.0053(4) 0.0002(4) -0.0047(4)
C10 0.0163(5) 0.0197(5) 0.0190(5) -0.0032(4) -0.0021(4) -0.0043(4)
C11 0.0152(5) 0.0224(6) 0.0309(6) -0.0062(5) 0.0020(4) -0.0036(4)
C12 0.0233(6) 0.0260(6) 0.0257(6) -0.0125(5) 0.0098(5) -0.0108(5)
C13 0.0277(6) 0.0339(7) 0.0144(5) -0.0070(5) 0.0027(4) -0.0138(5)
C14 0.0183(5) 0.0285(6) 0.0154(5) -0.0037(4) -0.0022(4) -0.0064(4)
C15 0.0155(5) 0.0186(5) 0.0119(4) -0.0040(4) -0.0015(4) -0.0019(4)
C16 0.0164(5) 0.0267(6) 0.0191(5) -0.0069(4) -0.0020(4) -0.0032(4)
C17 0.0194(6) 0.0309(7) 0.0245(6) -0.0084(5) -0.0023(5) 0.0050(5)
C18 0.0354(7) 0.0218(6) 0.0220(6) -0.0074(5) -0.0008(5) 0.0031(5)
C19 0.0346(7) 0.0222(6) 0.0224(6) -0.0071(5) -0.0013(5) -0.0088(5)
C20 0.0195(5) 0.0232(6) 0.0184(5) -0.0054(4) -0.0022(4) -0.0060(4)
C21 0.0151(5) 0.0189(5) 0.0146(5) -0.0045(4) -0.0020(4) -0.0045(4)
C22 0.0194(5) 0.0268(6) 0.0177(5) -0.0092(4) 0.0006(4) -0.0071(4)
C23 0.0260(6) 0.0306(6) 0.0246(6) -0.0131(5) -0.0029(5) -0.0097(5)
C24 0.0203(6) 0.0250(6) 0.0320(6) -0.0067(5) -0.0073(5) -0.0080(5)
C25 0.0201(6) 0.0307(7) 0.0311(6) -0.0078(5) 0.0046(5) -0.0113(5)
C26 0.0223(6) 0.0281(6) 0.0205(5) -0.0087(5) 0.0051(4) -0.0099(5)
C27 0.0154(5) 0.0198(5) 0.0113(4) -0.0026(4) -0.0014(4) -0.0058(4)
C28 0.0208(5) 0.0195(5) 0.0172(5) -0.0039(4) -0.0021(4) -0.0046(4)
C29 0.0196(5) 0.0225(6) 0.0205(5) 0.0013(4) -0.0038(4) -0.0047(4)
C30 0.0201(5) 0.0329(6) 0.0147(5) 0.0011(4) -0.0047(4) -0.0113(5)
C31 0.0311(6) 0.0312(6) 0.0152(5) -0.0067(5) -0.0035(4) -0.0141(5)
C32 0.0261(6) 0.0213(5) 0.0156(5) -0.0045(4) -0.0021(4) -0.0091(4)
O0AA 0.0570(8) 0.0278(6) 0.0684(9) -0.0117(6) -0.0194(7) -0.0081(5)
C33 0.0269(6) 0.0291(7) 0.0296(7) -0.0074(5) 0.0028(5) -0.0088(5)
C34 0.0370(8) 0.0284(7) 0.0372(8) -0.0081(6) -0.0066(6) -0.0068(6)
C35 0.0376(8) 0.0512(10) 0.0405(9) -0.0111(7) -0.0089(7) -0.0108(7)
O1AA 0.0422(6) 0.0411(6) 0.0376(6) -0.0203(5) -0.0098(5) 0.0004(5)

loop_
_atom_type_symbol
_atom_type_description
_atom_type_scat_dispersion_real
_atom_type_scat_dispersion_imag
_atom_type_scat_source
C C 0.0033 0.0016 'International Tables Vol C Tables 4.2.6.8 and 6.1.1.4'
H H 0.0000 0.0000 'International Tables Vol C Tables 4.2.6.8 and 6.1.1.4'
O O 0.0106 0.0060 'International Tables Vol C Tables 4.2.6.8 and 6.1.1.4'
P P 0.1023 0.0942 'International Tables Vol C Tables 4.2.6.8 and 6.1.1.4'
V V 0.3005 0.5294 'International Tables Vol C Tables 4.2.6.8 and 6.1.1.4'

loop_
_geom_angle_atom_site_label_1
_geom_angle_atom_site_label_2
_geom_angle_atom_site_label_3
_geom_angle
_geom_angle_site_symmetry_1
_geom_angle_site_symmetry_3
O1 V1 O2 108.41(5) . .
O1 V1 O3 102.57(4) . 2_666
O2 V1 O3 98.98(4) . 2_666
O1 V1 O4 101.65(4) . .
O2 V1 O4 96.87(4) . .
O3 V1 O4 145.01(4) 2_666 .
O1 V1 O3 115.48(4) . .
O2 V1 O3 136.07(4) . .
O3 V1 O3 70.36(4) 2_666 .
O4 V1 O3 76.57(3) . .
C1 O3 V1 131.11(7) . 2_666
C1 O3 V1 119.23(6) . .
V1 O3 V1 109.64(4) 2_666 .
C2 O4 V1 121.82(7) . .
O3 C1 C3 113.87(9) . .
O3 C1 C2 106.52(9) . .
C3 C1 C2 107.31(9) . .
O3 C1 H1 109.7 . .
C3 C1 H1 109.7 . .
C2 C1 H1 109.7 . .
O5 C2 O4 124.63(11) . .
O5 C2 C1 120.77(11) . .
O4 C2 C1 114.57(10) . .
C8 C3 C4 119.26(11) . .
C8 C3 C1 120.71(10) . .
C4 C3 C1 119.75(10) . .
C3 C4 C5 120.39(12) . .
C3 C4 H4 119.8 . .
C5 C4 H4 119.8 . .
C6 C5 C4 120.07(12) . .
C6 C5 H5 120.0 . .
C4 C5 H5 120.0 . .
C5 C6 C7 119.72(12) . .
C5 C6 H6 120.1 . .
C7 C6 H6 120.1 . .
C6 C7 C8 120.33(12) . .
C6 C7 H7 119.8 . .
C8 C7 H7 119.8 . .
C3 C8 C7 120.15(12) . .
C3 C8 H8 119.9 . .
C7 C8 H8 119.9 . .
C9 P1 C15 108.90(5) . .
C9 P1 C27 110.93(5) . .
C15 P1 C27 109.77(5) . .
C9 P1 C21 109.32(5) . .
C15 P1 C21 110.71(5) . .
C27 P1 C21 107.21(5) . .
C10 C9 C14 120.36(10) . .
C10 C9 P1 121.33(8) . .
C14 C9 P1 118.26(8) . .
C11 C10 C9 119.13(11) . .
C11 C10 H10 120.4 . .
C9 C10 H10 120.4 . .
C12 C11 C10 120.49(11) . .
C12 C11 H11 119.8 . .
C10 C11 H11 119.8 . .
C11 C12 C13 120.42(11) . .
C11 C12 H12 119.8 . .
C13 C12 H12 119.8 . .
C14 C13 C12 119.89(11) . .
C14 C13 H13 120.1 . .
C12 C13 H13 120.1 . .
C13 C14 C9 119.68(11) . .
C13 C14 H14 120.2 . .
C9 C14 H14 120.2 . .
C16 C15 C20 120.34(11) . .
C16 C15 P1 122.43(9) . .
C20 C15 P1 117.11(8) . .
C17 C16 C15 119.23(12) . .
C17 C16 H16 120.4 . .
C15 C16 H16 120.4 . .
C18 C17 C16 120.68(12) . .
C18 C17 H17 119.7 . .
C16 C17 H17 119.7 . .
C17 C18 C19 120.01(12) . .
C17 C18 H18 120.0 . .
C19 C18 H18 120.0 . .
C20 C19 C18 120.30(12) . .
C20 C19 H19 119.8 . .
C18 C19 H19 119.8 . .
C19 C20 C15 119.42(11) . .
C19 C20 H20 120.3 . .
C15 C20 H20 120.3 . .
C22 C21 C26 119.73(11) . .
C22 C21 P1 121.64(9) . .
C26 C21 P1 118.61(9) . .
C21 C22 C23 119.60(11) . .
C21 C22 H22 120.2 . .
C23 C22 H22 120.2 . .
C24 C23 C22 120.51(12) . .
C24 C23 H23 119.7 . .
C22 C23 H23 119.7 . .
C23 C24 C25 120.02(12) . .
C23 C24 H24 120.0 . .
C25 C24 H24 120.0 . .
C24 C25 C26 120.20(12) . .
C24 C25 H25 119.9 . .
C26 C25 H25 119.9 . .
C25 C26 C21 119.93(11) . .
C25 C26 H26 120.0 . .
C21 C26 H26 120.0 . .
C32 C27 C28 120.38(10) . .
C32 C27 P1 122.19(9) . .
C28 C27 P1 117.42(8) . .
C29 C28 C27 119.93(11) . .
C29 C28 H28 120.0 . .
C27 C28 H28 120.0 . .
C30 C29 C28 119.60(11) . .
C30 C29 H29 120.2 . .
C28 C29 H29 120.2 . .
C29 C30 C31 120.76(11) . .
C29 C30 H30 119.6 . .
C31 C30 H30 119.6 . .
C30 C31 C32 120.10(11) . .
C30 C31 H31 120.0 . .
C32 C31 H31 120.0 . .
C27 C32 C31 119.23(11) . .
C27 C32 H32 120.4 . .
C31 C32 H32 120.4 . .
O0AA C33 C34 121.92(14) . .
O0AA C33 C35 121.19(15) . .
C34 C33 C35 116.89(14) . .
C33 C34 H34A 109.5 . .
C33 C34 H34B 109.5 . .
H34A C34 H34B 109.5 . .
C33 C34 H34C 109.5 . .
H34A C34 H34C 109.5 . .
H34B C34 H34C 109.5 . .
C33 C35 H35A 109.5 . .
C33 C35 H35B 109.5 . .
H35A C35 H35B 109.5 . .
C33 C35 H35C 109.5 . .
H35A C35 H35C 109.5 . .
H35B C35 H35C 109.5 . .
H7A O1AA H7B 104.2 . .

loop_
_geom_bond_atom_site_label_1
_geom_bond_atom_site_label_2
_geom_bond_distance
_geom_bond_site_symmetry_2
V1 O1 1.6213(9) .
V1 O2 1.6248(8) .
V1 O3 1.9636(8) 2_666
V1 O4 1.9775(9) .
V1 O3 2.0319(8) .
O3 C1 1.4057(13) .
O4 C2 1.2870(15) .
O5 C2 1.2224(15) .
C1 C3 1.5109(15) .
C1 C2 1.5361(16) .
C1 H1 1.0000 .
C3 C8 1.3885(16) .
C3 C4 1.3886(16) .
C4 C5 1.3917(17) .
C4 H4 0.9500 .
C5 C6 1.382(2) .
C5 H5 0.9500 .
C6 C7 1.385(2) .
C6 H6 0.9500 .
C7 C8 1.3895(17) .
C7 H7 0.9500 .
C8 H8 0.9500 .
P1 C9 1.7851(11) .
P1 C15 1.7906(11) .
P1 C27 1.7908(11) .
P1 C21 1.7984(11) .
C9 C10 1.3912(15) .
C9 C14 1.4023(15) .
C10 C11 1.3896(16) .
C10 H10 0.9500 .
C11 C12 1.3822(19) .
C11 H11 0.9500 .
C12 C13 1.3880(19) .
C12 H12 0.9500 .
C13 C14 1.3819(16) .
C13 H13 0.9500 .
C14 H14 0.9500 .
C15 C16 1.3950(15) .
C15 C20 1.3970(16) .
C16 C17 1.3876(18) .
C16 H16 0.9500 .
C17 C18 1.381(2) .
C17 H17 0.9500 .
C18 C19 1.387(2) .
C18 H18 0.9500 .
C19 C20 1.3872(17) .
C19 H19 0.9500 .
C20 H20 0.9500 .
C21 C22 1.3903(15) .
C21 C26 1.3995(16) .
C22 C23 1.3912(17) .
C22 H22 0.9500 .
C23 C24 1.3823(18) .
C23 H23 0.9500 .
C24 C25 1.3831(19) .
C24 H24 0.9500 .
C25 C26 1.3858(18) .
C25 H25 0.9500 .
C26 H26 0.9500 .
C27 C32 1.3910(16) .
C27 C28 1.3970(16) .
C28 C29 1.3867(16) .
C28 H28 0.9500 .
C29 C30 1.3845(18) .
C29 H29 0.9500 .
C30 C31 1.3853(19) .
C30 H30 0.9500 .
C31 C32 1.3937(16) .
C31 H31 0.9500 .
C32 H32 0.9500 .
O0AA C33 1.2088(18) .
C33 C34 1.486(2) .
C33 C35 1.498(2) .
C34 H34A 0.9800 .
C34 H34B 0.9800 .
C34 H34C 0.9800 .
C35 H35A 0.9800 .
C35 H35B 0.9800 .
C35 H35C 0.9800 .
O1AA H7A 0.8111 .
O1AA H7B 0.8104 .

loop_
_geom_torsion_atom_site_label_1
_geom_torsion_atom_site_label_2
_geom_torsion_atom_site_label_3
_geom_torsion_atom_site_label_4
_geom_torsion
_geom_torsion_site_symmetry_1
V1 O3 C1 C3 -76.52(12) 2_666
V1 O3 C1 C3 105.48(9) .
V1 O3 C1 C2 165.41(7) 2_666
V1 O3 C1 C2 -12.60(11) .
V1 O4 C2 O5 -179.41(9) .
V1 O4 C2 C1 -1.17(13) .
O3 C1 C2 O5 -173.10(10) .
C3 C1 C2 O5 64.59(14) .
O3 C1 C2 O4 8.59(13) .
C3 C1 C2 O4 -113.72(11) .
O3 C1 C3 C8 -35.53(15) .
C2 C1 C3 C8 82.09(13) .
O3 C1 C3 C4 150.64(10) .
C2 C1 C3 C4 -91.74(13) .
C8 C3 C4 C5 -2.85(18) .
C1 C3 C4 C5 171.06(11) .
C3 C4 C5 C6 1.0(2) .
C4 C5 C6 C7 1.3(2) .
C5 C6 C7 C8 -1.7(2) .
C4 C3 C8 C7 2.45(18) .
C1 C3 C8 C7 -171.40(11) .
C6 C7 C8 C3 -0.2(2) .
C15 P1 C9 C10 128.10(10) .
C27 P1 C9 C10 7.18(11) .
C21 P1 C9 C10 -110.83(10) .
C15 P1 C9 C14 -54.63(11) .
C27 P1 C9 C14 -175.54(9) .
C21 P1 C9 C14 66.44(11) .
C14 C9 C10 C11 -1.42(18) .
P1 C9 C10 C11 175.80(9) .
C9 C10 C11 C12 -0.11(19) .
C10 C11 C12 C13 1.11(19) .
C11 C12 C13 C14 -0.6(2) .
C12 C13 C14 C9 -0.96(19) .
C10 C9 C14 C13 1.96(18) .
P1 C9 C14 C13 -175.34(10) .
C9 P1 C15 C16 133.70(9) .
C27 P1 C15 C16 -104.68(10) .
C21 P1 C15 C16 13.48(11) .
C9 P1 C15 C20 -50.24(10) .
C27 P1 C15 C20 71.38(10) .
C21 P1 C15 C20 -170.46(8) .
C20 C15 C16 C17 -0.48(17) .
P1 C15 C16 C17 175.45(9) .
C15 C16 C17 C18 -0.74(19) .
C16 C17 C18 C19 1.1(2) .
C17 C18 C19 C20 -0.3(2) .
C18 C19 C20 C15 -0.88(18) .
C16 C15 C20 C19 1.28(17) .
P1 C15 C20 C19 -174.86(9) .
C9 P1 C21 C22 -1.48(11) .
C15 P1 C21 C22 118.49(10) .
C27 P1 C21 C22 -121.80(10) .
C9 P1 C21 C26 176.83(9) .
C15 P1 C21 C26 -63.20(11) .
C27 P1 C21 C26 56.51(11) .
C26 C21 C22 C23 1.07(18) .
P1 C21 C22 C23 179.36(10) .
C21 C22 C23 C24 -0.34(19) .
C22 C23 C24 C25 -0.3(2) .
C23 C24 C25 C26 0.1(2) .
C24 C25 C26 C21 0.6(2) .
C22 C21 C26 C25 -1.21(18) .
P1 C21 C26 C25 -179.56(10) .
C9 P1 C27 C32 111.06(10) .
C15 P1 C27 C32 -9.34(11) .
C21 P1 C27 C32 -129.65(10) .
C9 P1 C27 C28 -69.45(10) .
C15 P1 C27 C28 170.15(9) .
C21 P1 C27 C28 49.84(10) .
C32 C27 C28 C29 0.29(17) .
P1 C27 C28 C29 -179.21(9) .
C27 C28 C29 C30 0.56(18) .
C28 C29 C30 C31 -1.16(18) .
C29 C30 C31 C32 0.90(19) .
C28 C27 C32 C31 -0.55(18) .
P1 C27 C32 C31 178.93(9) .
C30 C31 C32 C27 -0.05(19) .
